data_4518210
loop_
_publ_author_name
'S\'anchez-F\'erez, Francisco'
'Solans-Monfort, Xavier'
'Calvet, Teresa'
'Font-Bardia, Merc\`e'
'Pons, Josefina'

_publ_section_title
;
 Influence of Aromatic Cations on the Structural Arrangement of Hg(II)
 Halides.
;
_journal_issue 45
_journal_name_full 'ACS omega'
_journal_page_first 29357
_journal_page_last 29372
_journal_paper_doi 10.1021/acsomega.0c04175
_journal_volume 5
_journal_year 2020
_chemical_formula_moiety 'C10 H10 N2, Hg I4'
_chemical_formula_sum 'C10 H10 Hg I4 N2'
_chemical_formula_weight 866.39
_space_group_crystal_system monoclinic
_space_group_IT_number 14
_space_group_name_Hall '-P 2ybc'
_space_group_name_H-M_alt 'P 1 21/c 1'
_atom_sites_solution_hydrogens geom
_audit_creation_method SHELXL-2018/3
_cell_angle_alpha 90
_cell_angle_beta 90.282(2)
_cell_angle_gamma 90
_cell_formula_units_Z 4
_cell_length_a 7.8704(4)
_cell_length_b 15.6908(7)
_cell_length_c 13.8093(7)
_cell_measurement_reflns_used 9353
_cell_measurement_temperature 100(2)
_cell_measurement_theta_max 30.53
_cell_measurement_theta_min 2.60
_cell_volume 1705.33(14)
_computing_cell_refinement 'Bruker SAINT'
_computing_data_collection 'Bruker APEX3'
_computing_data_reduction 'Bruker SAINT'
_computing_molecular_graphics 'Bruker SHELXTL'
_computing_publication_material 'Bruker SHELXTL'
_computing_structure_refinement 'SHELXL-2018/3 (Sheldrick, 2018)'
_computing_structure_solution 'SHELXT 2014/5 (Sheldrick, 2014)'
_diffrn_ambient_temperature 100(2)
_diffrn_measured_fraction_theta_full 0.996
_diffrn_measured_fraction_theta_max 0.993
_diffrn_measurement_device_type 'D8 Venture'
_diffrn_measurement_method '\f and \w scans'
_diffrn_radiation_type MoK\a
_diffrn_radiation_wavelength 0.71073
_diffrn_reflns_av_R_equivalents 0.0304
_diffrn_reflns_av_unetI/netI 0.0220
_diffrn_reflns_Laue_measured_fraction_full 0.996
_diffrn_reflns_Laue_measured_fraction_max 0.993
_diffrn_reflns_limit_h_max 9
_diffrn_reflns_limit_h_min -11
_diffrn_reflns_limit_k_max 22
_diffrn_reflns_limit_k_min -22
_diffrn_reflns_limit_l_max 19
_diffrn_reflns_limit_l_min -18
_diffrn_reflns_number 33327
_diffrn_reflns_point_group_measured_fraction_full 0.996
_diffrn_reflns_point_group_measured_fraction_max 0.993
_diffrn_reflns_theta_full 25.242
_diffrn_reflns_theta_max 30.547
_diffrn_reflns_theta_min 2.895
_diffrn_source microfocus
_exptl_absorpt_coefficient_mu 16.250
_exptl_absorpt_correction_T_max 0.7461
_exptl_absorpt_correction_T_min 0.5031
_exptl_absorpt_correction_type multi-scan
_exptl_absorpt_process_details sadabs
_exptl_crystal_colour yellow
_exptl_crystal_density_diffrn 3.375
_exptl_crystal_description prism
_exptl_crystal_F_000 1504
_exptl_crystal_size_max 0.075
_exptl_crystal_size_mid 0.065
_exptl_crystal_size_min 0.041
_refine_diff_density_max 1.663
_refine_diff_density_min -1.871
_refine_diff_density_rms 0.291
_refine_ls_extinction_method none
_refine_ls_goodness_of_fit_ref 1.254
_refine_ls_hydrogen_treatment constr
_refine_ls_matrix_type full
_refine_ls_number_parameters 154
_refine_ls_number_reflns 5178
_refine_ls_number_restraints 0
_refine_ls_restrained_S_all 1.254
_refine_ls_R_factor_all 0.0390
_refine_ls_R_factor_gt 0.0279
_refine_ls_shift/su_max 0.002
_refine_ls_shift/su_mean 0.000
_refine_ls_structure_factor_coef Fsqd
_refine_ls_weighting_details 'w=1/[\s^2^(Fo^2^)+(0.0109P)^2^+18.3844P] where P=(Fo^2^+2Fc^2^)/3'
_refine_ls_weighting_scheme calc
_refine_ls_wR_factor_gt 0.0584
_refine_ls_wR_factor_ref 0.0659
_reflns_Friedel_coverage 0.000
_reflns_number_gt 4523
_reflns_number_total 5178
_reflns_threshold_expression 'I > 2\s(I)'
_cod_data_source_file ao0c04175_si_003.cif
_cod_data_source_block C20YB18C_0m_a
_cod_depositor_comments 'Adding full bibliography for 4518208--4518213.cif.'
_cod_original_sg_symbol_H-M 'P 21/c'
_cod_database_code 4518210
_shelx_shelxl_version_number 2018/3
_shelx_space_group_comment
;
The symmetry employed for this shelxl refinement is uniquely defined
by the following loop, which should always be used as a source of
symmetry information in preference to the above space-group names.
They are only intended as comments.
;

loop_
_space_group_symop_operation_xyz
'x, y, z'
'-x, y+1/2, -z+1/2'
'-x, -y, -z'
'x, -y-1/2, z-1/2'

loop_
_atom_site_label
_atom_site_type_symbol
_atom_site_fract_x
_atom_site_fract_y
_atom_site_fract_z
_atom_site_U_iso_or_equiv
_atom_site_adp_type
_atom_site_occupancy
_atom_site_site_symmetry_order
_atom_site_calc_flag
_atom_site_refinement_flags_posn
_atom_site_refinement_flags_adp
_atom_site_refinement_flags_occupancy
_atom_site_disorder_assembly
_atom_site_disorder_group
Hg1 Hg 0.88218(3) 0.77929(2) 0.70723(2) 0.01787(6) Uani 1 1 d . . . . .
I1 I 1.07667(5) 0.63069(2) 0.72805(3) 0.01811(8) Uani 1 1 d . . . . .
I2 I 0.55520(5) 0.73000(2) 0.63980(3) 0.01663(8) Uani 1 1 d . . . . .
I3 I 0.80009(5) 0.84876(2) 0.88582(3) 0.01949(8) Uani 1 1 d . . . . .
I4 I 1.04191(5) 0.88612(2) 0.57889(3) 0.02164(9) Uani 1 1 d . . . . .
N1 N 0.6469(6) 0.3652(3) 0.6969(4) 0.0171(9) Uani 1 1 d . . . . .
H1N H 0.606645 0.341790 0.749981 0.020 Uiso 1 1 calc R U . . .
N2 N 0.6935(6) 0.5599(3) 0.8146(4) 0.0177(10) Uani 1 1 d . . . . .
H2N H 0.794410 0.567637 0.788883 0.021 Uiso 1 1 calc R U . . .
C1 C 0.6943(8) 0.3139(4) 0.6248(5) 0.0197(12) Uani 1 1 d . . . . .
H1 H 0.684010 0.253876 0.631051 0.024 Uiso 1 1 calc R U . . .
C2 C 0.7588(8) 0.3494(4) 0.5404(4) 0.0180(11) Uani 1 1 d . . . . .
H2 H 0.795879 0.313998 0.488880 0.022 Uiso 1 1 calc R U . . .
C3 C 0.7681(8) 0.4367(4) 0.5329(5) 0.0214(12) Uani 1 1 d . . . . .
H3 H 0.809157 0.461985 0.475053 0.026 Uiso 1 1 calc R U . . .
C4 C 0.7171(9) 0.4883(4) 0.6101(5) 0.0213(12) Uani 1 1 d . . . . .
H4 H 0.723925 0.548570 0.605243 0.026 Uiso 1 1 calc R U . . .
C5 C 0.6573(7) 0.4508(4) 0.6930(4) 0.0168(11) Uani 1 1 d . . . . .
C6 C 0.5911(8) 0.4988(4) 0.7771(4) 0.0166(11) Uani 1 1 d . . . . .
C7 C 0.4339(8) 0.4862(4) 0.8167(4) 0.0179(11) Uani 1 1 d . . . . .
H7 H 0.360938 0.443273 0.791554 0.022 Uiso 1 1 calc R U . . .
C8 C 0.3813(8) 0.5367(4) 0.8942(5) 0.0192(11) Uani 1 1 d . . . . .
H8 H 0.272182 0.528327 0.921717 0.023 Uiso 1 1 calc R U . . .
C9 C 0.4883(8) 0.5989(4) 0.9307(4) 0.0198(12) Uani 1 1 d . . . . .
H9 H 0.453625 0.633841 0.983183 0.024 Uiso 1 1 calc R U . . .
C10 C 0.6468(9) 0.6093(4) 0.8895(5) 0.0217(12) Uani 1 1 d . . . . .
H10 H 0.722591 0.651245 0.914133 0.026 Uiso 1 1 calc R U . . .

loop_
_atom_site_aniso_label
_atom_site_aniso_U_11
_atom_site_aniso_U_22
_atom_site_aniso_U_33
_atom_site_aniso_U_23
_atom_site_aniso_U_13
_atom_site_aniso_U_12
Hg1 0.01613(11) 0.01622(10) 0.02129(12) 0.00226(8) 0.00213(8) 0.00016(7)
I1 0.01438(17) 0.01603(16) 0.02393(19) 0.00218(13) 0.00231(14) 0.00184(12)
I2 0.01469(16) 0.01647(15) 0.01872(18) -0.00257(13) -0.00108(13) 0.00134(12)
I3 0.01917(18) 0.01979(17) 0.01948(18) -0.00318(13) -0.00119(14) 0.00027(13)
I4 0.02146(19) 0.01955(17) 0.0239(2) 0.00556(14) 0.00290(15) -0.00439(14)
N1 0.017(2) 0.015(2) 0.019(2) 0.0021(18) -0.0024(19) -0.0011(17)
N2 0.015(2) 0.014(2) 0.024(3) 0.0008(18) 0.0026(19) -0.0008(17)
C1 0.022(3) 0.015(2) 0.022(3) -0.002(2) -0.004(2) -0.003(2)
C2 0.016(3) 0.021(3) 0.017(3) -0.005(2) 0.002(2) 0.001(2)
C3 0.023(3) 0.020(3) 0.021(3) 0.002(2) 0.000(2) -0.002(2)
C4 0.028(3) 0.014(2) 0.022(3) 0.003(2) 0.005(2) -0.001(2)
C5 0.014(3) 0.015(2) 0.020(3) -0.002(2) -0.004(2) 0.0006(19)
C6 0.016(3) 0.015(2) 0.019(3) 0.002(2) -0.003(2) -0.0014(19)
C7 0.019(3) 0.013(2) 0.022(3) 0.000(2) 0.001(2) 0.000(2)
C8 0.013(3) 0.019(3) 0.025(3) 0.003(2) 0.002(2) 0.002(2)
C9 0.028(3) 0.017(2) 0.015(3) 0.001(2) -0.001(2) 0.005(2)
C10 0.027(3) 0.015(2) 0.023(3) 0.000(2) -0.003(2) -0.004(2)

loop_
_atom_type_symbol
_atom_type_description
_atom_type_scat_dispersion_real
_atom_type_scat_dispersion_imag
_atom_type_scat_source
C C 0.0033 0.0016 'International Tables Vol C Tables 4.2.6.8 and 6.1.1.4'
H H 0.0000 0.0000 'International Tables Vol C Tables 4.2.6.8 and 6.1.1.4'
Hg Hg -2.3894 9.2266 'International Tables Vol C Tables 4.2.6.8 and 6.1.1.4'
I I -0.4742 1.8119 'International Tables Vol C Tables 4.2.6.8 and 6.1.1.4'
N N 0.0061 0.0033 'International Tables Vol C Tables 4.2.6.8 and 6.1.1.4'

loop_
_geom_angle_atom_site_label_1
_geom_angle_atom_site_label_2
_geom_angle_atom_site_label_3
_geom_angle
_geom_angle_site_symmetry_1
_geom_angle_site_symmetry_3
_geom_angle_publ_flag
I4 Hg1 I3 116.276(14) . . ?
I4 Hg1 I1 108.793(14) . . ?
I3 Hg1 I1 111.401(14) . . ?
I4 Hg1 I2 111.799(14) . . ?
I3 Hg1 I2 100.591(14) . . ?
I1 Hg1 I2 107.493(13) . . ?
C1 N1 C5 123.6(5) . . ?
C1 N1 H1N 118.2 . . ?
C5 N1 H1N 118.2 . . ?
C10 N2 C6 122.5(5) . . ?
C10 N2 H2N 118.7 . . ?
C6 N2 H2N 118.7 . . ?
N1 C1 C2 119.3(5) . . ?
N1 C1 H1 120.4 . . ?
C2 C1 H1 120.4 . . ?
C3 C2 C1 118.8(6) . . ?
C3 C2 H2 120.6 . . ?
C1 C2 H2 120.6 . . ?
C2 C3 C4 120.2(6) . . ?
C2 C3 H3 119.9 . . ?
C4 C3 H3 119.9 . . ?
C5 C4 C3 119.2(5) . . ?
C5 C4 H4 120.4 . . ?
C3 C4 H4 120.4 . . ?
N1 C5 C4 118.9(6) . . ?
N1 C5 C6 117.0(5) . . ?
C4 C5 C6 124.0(5) . . ?
N2 C6 C7 119.2(6) . . ?
N2 C6 C5 116.7(5) . . ?
C7 C6 C5 124.2(5) . . ?
C6 C7 C8 119.8(5) . . ?
C6 C7 H7 120.1 . . ?
C8 C7 H7 120.1 . . ?
C9 C8 C7 119.8(6) . . ?
C9 C8 H8 120.1 . . ?
C7 C8 H8 120.1 . . ?
C10 C9 C8 118.8(6) . . ?
C10 C9 H9 120.6 . . ?
C8 C9 H9 120.6 . . ?
N2 C10 C9 119.9(6) . . ?
N2 C10 H10 120.1 . . ?
C9 C10 H10 120.1 . . ?

loop_
_geom_bond_atom_site_label_1
_geom_bond_atom_site_label_2
_geom_bond_distance
_geom_bond_site_symmetry_2
_geom_bond_publ_flag
Hg1 I4 2.7483(4) . ?
Hg1 I3 2.7756(5) . ?
Hg1 I1 2.8032(4) . ?
Hg1 I2 2.8398(5) . ?
N1 C1 1.335(8) . ?
N1 C5 1.346(7) . ?
N1 H1N 0.8800 . ?
N2 C10 1.346(8) . ?
N2 C6 1.353(7) . ?
N2 H2N 0.8800 . ?
C1 C2 1.389(9) . ?
C1 H1 0.9500 . ?
C2 C3 1.375(8) . ?
C2 H2 0.9500 . ?
C3 C4 1.399(9) . ?
C3 H3 0.9500 . ?
C4 C5 1.372(8) . ?
C4 H4 0.9500 . ?
C5 C6 1.483(8) . ?
C6 C7 1.369(8) . ?
C7 C8 1.395(8) . ?
C7 H7 0.9500 . ?
C8 C9 1.383(9) . ?
C8 H8 0.9500 . ?
C9 C10 1.383(9) . ?
C9 H9 0.9500 . ?
C10 H10 0.9500 . ?
